data_7227022
loop_
_publ_author_name
'Xia, Mingjun'
'Hou, Zhanyu'
'Yang, Yi'
'Xu, Bo'
'Liu, Lijuan'
'Wang, Xiaoyang'
'Lin, Zheshuai'
'Li, R.K.'
'Chen, Chuangtian'

_publ_section_title
;
 Chemical engineering of mixed halide hexaborates as nonlinear optical
 materials
;
_journal_name_full 'RSC Adv.'
_journal_paper_doi 10.1039/C6RA21584J
_journal_year 2016
_chemical_formula_sum 'B6 Br0.79 Cl0.21 K3 O10'
_chemical_formula_weight 412.88
_chemical_name_systematic
; 
 ? 
;
_space_group_IT_number 160
_symmetry_cell_setting trigonal
_symmetry_space_group_name_Hall 'R 3 -2"'
_symmetry_space_group_name_H-M 'R 3 m :H'
_atom_sites_solution_hydrogens none
_atom_sites_solution_primary direct
_atom_sites_solution_secondary difmap
_audit_creation_method SHELXL-97
_cell_angle_alpha 90.00
_cell_angle_beta 90.00
_cell_angle_gamma 120.00
_cell_formula_units_Z 3
_cell_length_a 10.1051(6)
_cell_length_b 10.1051(6)
_cell_length_c 8.8550(7)
_cell_measurement_reflns_used 1938
_cell_measurement_temperature 296(2)
_cell_measurement_theta_max 28.21
_cell_measurement_theta_min 3.27
_cell_volume 783.07(9)
_computing_structure_refinement 'SHELXL-97 (Sheldrick, 1997)'
_computing_structure_solution 'SHELXS-97 (Sheldrick, 1990)'
_diffrn_ambient_temperature 296(2)
_diffrn_measured_fraction_theta_full 0.996
_diffrn_measured_fraction_theta_max 0.996
_diffrn_measurement_device_type Bruker
_diffrn_radiation_monochromator graphite
_diffrn_radiation_source 'fine-focus sealed tube'
_diffrn_radiation_type MoK\a
_diffrn_radiation_wavelength 0.71073
_diffrn_reflns_av_R_equivalents 0.0306
_diffrn_reflns_av_sigmaI/netI 0.0322
_diffrn_reflns_limit_h_max 13
_diffrn_reflns_limit_h_min -11
_diffrn_reflns_limit_k_max 13
_diffrn_reflns_limit_k_min -13
_diffrn_reflns_limit_l_max 8
_diffrn_reflns_limit_l_min -11
_diffrn_reflns_number 2021
_diffrn_reflns_theta_full 28.21
_diffrn_reflns_theta_max 28.21
_diffrn_reflns_theta_min 4.03
_exptl_absorpt_coefficient_mu 4.439
_exptl_crystal_density_diffrn 2.627
_exptl_crystal_density_method 'not measured'
_exptl_crystal_description Block
_exptl_crystal_F_000 595
_refine_diff_density_max 0.184
_refine_diff_density_min -0.486
_refine_diff_density_rms 0.072
_refine_ls_abs_structure_details 'Flack H D (1983), Acta Cryst. A39, 876-881'
_refine_ls_abs_structure_Flack 0.000(10)
_refine_ls_extinction_coef 0.242(8)
_refine_ls_extinction_expression Fc^*^=kFc[1+0.001xFc^2^\l^3^/sin(2\q)]^-1/4^
_refine_ls_extinction_method SHELXL
_refine_ls_goodness_of_fit_ref 1.156
_refine_ls_hydrogen_treatment none
_refine_ls_matrix_type full
_refine_ls_number_parameters 42
_refine_ls_number_reflns 395
_refine_ls_number_restraints 1
_refine_ls_restrained_S_all 1.154
_refine_ls_R_factor_all 0.0163
_refine_ls_R_factor_gt 0.0163
_refine_ls_shift/su_max 0.001
_refine_ls_shift/su_mean 0.000
_refine_ls_structure_factor_coef Fsqd
_refine_ls_weighting_details 'calc w=1/[\s^2^(Fo^2^)+(0.0146P)^2^+0.3729P] where P=(Fo^2^+2Fc^2^)/3'
_refine_ls_weighting_scheme calc
_refine_ls_wR_factor_gt 0.0392
_refine_ls_wR_factor_ref 0.0392
_reflns_number_gt 394
_reflns_number_total 395
_reflns_threshold_expression >2sigma(I)
_cod_data_source_file c6ra21584j6.cif
_cod_data_source_block zhn20150918_1_0m
_cod_depositor_comments
;
The following automatic conversions were performed:

'_symmetry_cell_setting' value 'Trigonal' changed to 'trigonal'
according to
/usr/data/users/saulius/crontab/automatic-downloads/rss-feeds/RSC/lib/dictionaries/cif_core.dic
dictionary named 'cif_core.dic' version 2.4.2 from 2011-04-26.

Automatic conversion script
Id: cif_fix_values 4268 2015-11-12 08:31:59Z antanas 
;
_cod_original_sg_symbol_H-M R3m
_cod_database_code 7227022

loop_
_symmetry_equiv_pos_as_xyz
'x, y, z'
'-y, x-y, z'
'-x+y, -x, z'
'-y, -x, z'
'-x+y, y, z'
'x, x-y, z'
'x+2/3, y+1/3, z+1/3'
'-y+2/3, x-y+1/3, z+1/3'
'-x+y+2/3, -x+1/3, z+1/3'
'-y+2/3, -x+1/3, z+1/3'
'-x+y+2/3, y+1/3, z+1/3'
'x+2/3, x-y+1/3, z+1/3'
'x+1/3, y+2/3, z+2/3'
'-y+1/3, x-y+2/3, z+2/3'
'-x+y+1/3, -x+2/3, z+2/3'
'-y+1/3, -x+2/3, z+2/3'
'-x+y+1/3, y+2/3, z+2/3'
'x+1/3, x-y+2/3, z+2/3'

loop_
_atom_site_label
_atom_site_type_symbol
_atom_site_fract_x
_atom_site_fract_y
_atom_site_fract_z
_atom_site_U_iso_or_equiv
_atom_site_adp_type
_atom_site_occupancy
_atom_site_symmetry_multiplicity
_atom_site_calc_flag
_atom_site_refinement_flags
Br1 Br 0.0000 0.0000 0.00517(6) 0.0218(2) Uani 0.792(7) 6 d SP
Cl1 Cl 0.0000 0.0000 0.00517(6) 0.0218(2) Uani 0.208(7) 6 d SP
K1 K 0.81995(4) 0.63990(7) 0.11866(7) 0.0168(2) Uani 1 2 d S
O1 O 0.0000 0.0000 0.4506(4) 0.0054(7) Uani 1 6 d S
O2 O 0.55530(10) 0.44470(10) -0.0539(2) 0.0113(4) Uani 1 2 d S
O3 O 0.76660(15) 0.76608(15) 0.37773(16) 0.0110(3) Uani 1 1 d .
B1 B 0.91278(16) 0.8256(3) 0.4564(3) 0.0064(5) Uani 1 2 d S
B2 B 0.6996(3) 0.84981(15) 0.3411(4) 0.0085(6) Uani 1 2 d S

loop_
_atom_site_aniso_label
_atom_site_aniso_U_11
_atom_site_aniso_U_22
_atom_site_aniso_U_33
_atom_site_aniso_U_23
_atom_site_aniso_U_13
_atom_site_aniso_U_12
Br1 0.0205(3) 0.0205(3) 0.0243(3) 0.000 0.000 0.01026(13)
Cl1 0.0205(3) 0.0205(3) 0.0243(3) 0.000 0.000 0.01026(13)
K1 0.0146(3) 0.0217(4) 0.0165(3) -0.0052(3) -0.00258(15) 0.01084(18)
O1 0.0058(10) 0.0058(10) 0.0044(11) 0.000 0.000 0.0029(5)
O2 0.0151(7) 0.0151(7) 0.0080(8) -0.0014(3) 0.0014(3) 0.0108(8)
O3 0.0085(6) 0.0089(6) 0.0150(6) -0.0022(4) -0.0045(5) 0.0038(5)
B1 0.0059(9) 0.0052(11) 0.0080(11) 0.0013(9) 0.0006(5) 0.0026(5)
B2 0.0088(14) 0.0109(10) 0.0051(12) 0.0002(6) 0.0004(13) 0.0044(7)

loop_
_atom_type_symbol
_atom_type_description
_atom_type_scat_dispersion_real
_atom_type_scat_dispersion_imag
_atom_type_scat_source
B B 0.0013 0.0007 'International Tables Vol C Tables 4.2.6.8 and 6.1.1.4'
O O 0.0106 0.0060 'International Tables Vol C Tables 4.2.6.8 and 6.1.1.4'
K K 0.2009 0.2494 'International Tables Vol C Tables 4.2.6.8 and 6.1.1.4'
Br Br -0.2901 2.4595 'International Tables Vol C Tables 4.2.6.8 and 6.1.1.4'
Cl Cl 0.1484 0.1585 'International Tables Vol C Tables 4.2.6.8 and 6.1.1.4'

loop_
_geom_angle_atom_site_label_1
_geom_angle_atom_site_label_2
_geom_angle_atom_site_label_3
_geom_angle
_geom_angle_site_symmetry_1
_geom_angle_site_symmetry_3
K1 Br1 K1 111.194(14) 2_655 1_445
K1 Br1 K1 111.194(14) 2_655 3_565
K1 Br1 K1 111.194(14) 1_445 3_565
K1 Br1 K1 161.72(3) 2_655 14_544
K1 Br1 K1 78.046(5) 1_445 14_544
K1 Br1 K1 78.047(5) 3_565 14_544
K1 Br1 K1 78.046(5) 2_655 13_444
K1 Br1 K1 161.72(3) 1_445 13_444
K1 Br1 K1 78.047(5) 3_565 13_444
K1 Br1 K1 89.006(19) 14_544 13_444
K1 Br1 K1 78.046(5) 2_655 15_554
K1 Br1 K1 78.046(5) 1_445 15_554
K1 Br1 K1 161.72(3) 3_565 15_554
K1 Br1 K1 89.005(19) 14_544 15_554
K1 Br1 K1 89.005(19) 13_444 15_554
O3 K1 O3 150.86(6) 14_654 18_554
O3 K1 O3 75.74(2) 14_654 .
O3 K1 O3 124.45(6) 18_554 .
O3 K1 O3 124.45(6) 14_654 5_655
O3 K1 O3 75.74(2) 18_554 5_655
O3 K1 O3 49.61(6) . 5_655
O3 K1 O2 49.50(5) 14_654 .
O3 K1 O2 119.90(5) 18_554 .
O3 K1 O2 115.25(5) . .
O3 K1 O2 157.53(5) 5_655 .
O3 K1 O2 119.90(5) 14_654 3_665
O3 K1 O2 49.50(5) 18_554 3_665
O3 K1 O2 157.53(5) . 3_665
O3 K1 O2 115.25(5) 5_655 3_665
O2 K1 O2 72.75(7) . 3_665
O3 K1 B2 25.70(5) 14_654 14_654
O3 K1 B2 144.30(6) 18_554 14_654
O3 K1 B2 91.17(6) . 14_654
O3 K1 B2 139.73(6) 5_655 14_654
O2 K1 B2 25.89(6) . 14_654
O2 K1 B2 98.63(6) 3_665 14_654
O3 K1 B2 144.30(6) 14_654 13_544
O3 K1 B2 25.70(5) 18_554 13_544
O3 K1 B2 139.73(6) . 13_544
O3 K1 B2 91.17(6) 5_655 13_544
O2 K1 B2 98.63(6) . 13_544
O2 K1 B2 25.89(6) 3_665 13_544
B2 K1 B2 124.52(10) 14_654 13_544
O3 K1 Cl1 81.16(3) 14_654 1_665
O3 K1 Cl1 81.16(3) 18_554 1_665
O3 K1 Cl1 82.73(3) . 1_665
O3 K1 Cl1 82.73(3) 5_655 1_665
O2 K1 Cl1 114.12(4) . 1_665
O2 K1 Cl1 114.12(4) 3_665 1_665
B2 K1 Cl1 103.47(4) 14_654 1_665
B2 K1 Cl1 103.47(4) 13_544 1_665
O3 K1 Br1 81.16(3) 14_654 1_665
O3 K1 Br1 81.16(3) 18_554 1_665
O3 K1 Br1 82.73(3) . 1_665
O3 K1 Br1 82.73(3) 5_655 1_665
O2 K1 Br1 114.12(4) . 1_665
O2 K1 Br1 114.12(4) 3_665 1_665
B2 K1 Br1 103.47(4) 14_654 1_665
B2 K1 Br1 103.47(4) 13_544 1_665
Cl1 K1 Br1 0.000(18) 1_665 1_665
O3 K1 Cl1 102.03(3) 14_654 7
O3 K1 Cl1 102.03(3) 18_554 7
O3 K1 Cl1 80.69(3) . 7
O3 K1 Cl1 80.69(3) 5_655 7
O2 K1 Cl1 80.18(4) . 7
O2 K1 Cl1 80.18(4) 3_665 7
B2 K1 Cl1 84.56(5) 14_654 7
B2 K1 Cl1 84.56(5) 13_544 7
Cl1 K1 Cl1 161.72(3) 1_665 7
Br1 K1 Cl1 161.72(3) 1_665 7
O3 K1 Br1 102.03(3) 14_654 7
O3 K1 Br1 102.03(3) 18_554 7
O3 K1 Br1 80.69(3) . 7
O3 K1 Br1 80.69(3) 5_655 7
O2 K1 Br1 80.18(4) . 7
O2 K1 Br1 80.18(4) 3_665 7
B2 K1 Br1 84.56(5) 14_654 7
B2 K1 Br1 84.56(5) 13_544 7
Cl1 K1 Br1 161.72(3) 1_665 7
Br1 K1 Br1 161.72(3) 1_665 7
Cl1 K1 Br1 0.0 7 7
B1 O1 B1 119.89(2) 2_655 1_445
B1 O1 B1 119.89(2) 2_655 3_565
B1 O1 B1 119.89(2) 1_445 3_565
B2 O2 B1 130.5(2) 14_654 9_564
B2 O2 K1 88.97(11) 14_654 .
B1 O2 K1 116.81(7) 9_564 .
B2 O2 K1 88.97(11) 14_654 2_655
B1 O2 K1 116.81(7) 9_564 2_655
K1 O2 K1 109.43(7) . 2_655
B2 O3 B1 124.89(17) . .
B2 O3 K1 91.91(13) . 9_565
B1 O3 K1 128.25(13) . 9_565
B2 O3 K1 110.86(16) . .
B1 O3 K1 101.09(12) . .
K1 O3 K1 96.58(4) 9_565 .
O2 B1 O3 110.59(14) 14_655 .
O2 B1 O3 110.59(14) 14_655 5_655
O3 B1 O3 107.1(2) . 5_655
O2 B1 O1 108.9(2) 14_655 1_665
O3 B1 O1 109.85(15) . 1_665
O3 B1 O1 109.85(15) 5_655 1_665
O2 B1 K1 134.51(17) 14_655 .
O3 B1 K1 53.96(11) . .
O3 B1 K1 53.96(11) 5_655 .
O1 B1 K1 116.6(2) 1_665 .
O3 B2 O3 121.0(2) . 6_565
O3 B2 O2 119.35(11) . 9_565
O3 B2 O2 119.35(11) 6_565 9_565
O3 B2 K1 62.39(10) . 9_565
O3 B2 K1 145.7(2) 6_565 9_565
O2 B2 K1 65.14(10) 9_565 9_565
O3 B2 K1 145.7(2) . 7_455
O3 B2 K1 62.39(10) 6_565 7_455
O2 B2 K1 65.14(10) 9_565 7_455
K1 B2 K1 95.60(8) 9_565 7_455
O3 B2 K1 48.01(12) . .
O3 B2 K1 132.70(17) 6_565 .
O2 B2 K1 92.95(12) 9_565 .
K1 B2 K1 77.237(16) 9_565 .
K1 B2 K1 157.76(9) 7_455 .
O3 B2 K1 132.70(17) . 3_675
O3 B2 K1 48.01(12) 6_565 3_675
O2 B2 K1 92.94(12) 9_565 3_675
K1 B2 K1 157.76(9) 9_565 3_675
K1 B2 K1 77.236(16) 7_455 3_675
K1 B2 K1 101.41(8) . 3_675

loop_
_geom_bond_atom_site_label_1
_geom_bond_atom_site_label_2
_geom_bond_distance
_geom_bond_site_symmetry_2
Br1 K1 3.3077(7) 2_655
Br1 K1 3.3077(7) 1_445
Br1 K1 3.3077(7) 3_565
Br1 K1 3.3147(8) 14_544
Br1 K1 3.3147(8) 13_444
Br1 K1 3.3148(8) 15_554
K1 O3 2.7808(13) 14_654
K1 O3 2.7809(13) 18_554
K1 O3 2.8047(15) .
K1 O3 2.8047(15) 5_655
K1 O2 2.8464(12) .
K1 O2 2.8464(12) 3_665
K1 B2 3.136(2) 14_654
K1 B2 3.1365(19) 13_544
K1 Cl1 3.3077(7) 1_665
K1 Br1 3.3077(7) 1_665
K1 Cl1 3.3147(8) 7
K1 Br1 3.3147(8) 7
O1 B1 1.527(3) 2_655
O1 B1 1.527(3) 1_445
O1 B1 1.527(3) 3_565
O2 B2 1.370(3) 14_654
O2 B1 1.448(3) 9_564
O2 K1 2.8464(12) 2_655
O3 B2 1.3609(19) .
O3 B1 1.463(2) .
O3 K1 2.7809(13) 9_565
B1 O2 1.448(3) 14_655
B1 O3 1.463(2) 5_655
B1 O1 1.527(3) 1_665
B2 O3 1.3609(19) 6_565
B2 O2 1.370(3) 9_565
B2 K1 3.1365(19) 9_565
B2 K1 3.1365(19) 7_455
B2 K1 3.527(2) 3_675
